data_7004691
loop_
_publ_author_name
'Vargas-Baca, Ignacio'
'Findlater, Michael'
'Powell, Adam'
'Vasudevan, Kalyan V.'
'Cowley, Alan H.'

_publ_section_title
;
 Boron di- and tri-cations
;
_journal_issue 45
_journal_name_full 'Dalton Transactions'
_journal_page_first 6421
_journal_page_last 6426
_journal_paper_doi 10.1039/b810575h
_journal_year 2008
_chemical_formula_moiety 'C15 H16 B N3, 2(H2 O), 2(Br)'
_chemical_formula_sum 'C15 H20 B Br2 N3 O2'
_chemical_formula_weight 444.97
_space_group_IT_number 2
_symmetry_cell_setting triclinic
_symmetry_space_group_name_Hall '-P 1'
_symmetry_space_group_name_H-M 'P -1'
_atom_sites_solution_hydrogens geom
_atom_sites_solution_primary direct
_atom_sites_solution_secondary difmap
_audit_creation_method 'SHELXTL Ver. 6.10'
_cell_angle_alpha 93.085(3)
_cell_angle_beta 112.533(3)
_cell_angle_gamma 117.583(2)
_cell_formula_units_Z 2
_cell_length_a 9.3043(4)
_cell_length_b 10.0118(4)
_cell_length_c 12.0149(8)
_cell_measurement_temperature 100(2)
_cell_volume 878.96(9)
_computing_cell_refinement 'Collect software, Nonius B.V. 1998'
_computing_data_collection 'Collect software, Nonius B.V. 1998'
_computing_data_reduction
;
DENZO and Scalepack (Otwinoski and Minor, 1997)
;
_computing_molecular_graphics 'XP SHELXTL/PC, Siemens Analytical'
_computing_structure_refinement 'XL SHELXTL/PC, Siemens Analytical'
_computing_structure_solution
;
SIR97 - Altomare A., Burla M.C., Camalli M., Cascarano G.L., Giacovazzo C.,
Guagliardi A., Moliterni A.G.G., Polidori G.,Spagna R.
;
_diffrn_ambient_temperature 100(2)
_diffrn_measured_fraction_theta_full 0.997
_diffrn_measured_fraction_theta_max 0.997
_diffrn_measurement_device_type 'Nonius Kappa CCD'
_diffrn_measurement_method \w-scan
_diffrn_radiation_monochromator graphite
_diffrn_radiation_source 'fine-focus sealed tube'
_diffrn_radiation_type MoK\a
_diffrn_radiation_wavelength 0.71073
_diffrn_reflns_av_R_equivalents 0.0350
_diffrn_reflns_av_sigmaI/netI 0.0295
_diffrn_reflns_limit_h_max 12
_diffrn_reflns_limit_h_min -12
_diffrn_reflns_limit_k_max 12
_diffrn_reflns_limit_k_min -12
_diffrn_reflns_limit_l_max 15
_diffrn_reflns_limit_l_min -15
_diffrn_reflns_number 19540
_diffrn_reflns_theta_full 27.49
_diffrn_reflns_theta_max 27.49
_diffrn_reflns_theta_min 2.39
_exptl_absorpt_coefficient_mu 4.623
_exptl_absorpt_correction_T_max 0.379
_exptl_absorpt_correction_T_min 0.246
_exptl_absorpt_correction_type multi-scan
_exptl_absorpt_process_details 'DENZO and Scalepack (Otwinoski and Minor, 1997)'
_exptl_crystal_colour colorless
_exptl_crystal_density_diffrn 1.681
_exptl_crystal_density_method 'not measured'
_exptl_crystal_description plate
_exptl_crystal_F_000 444
_exptl_crystal_size_max 0.44
_exptl_crystal_size_mid 0.26
_exptl_crystal_size_min 0.21
_refine_diff_density_max 0.783
_refine_diff_density_min -0.462
_refine_diff_density_rms 0.083
_refine_ls_extinction_coef 0.0000
_refine_ls_extinction_method none
_refine_ls_goodness_of_fit_ref 1.066
_refine_ls_hydrogen_treatment mixed
_refine_ls_matrix_type full
_refine_ls_number_parameters 232
_refine_ls_number_reflns 4019
_refine_ls_number_restraints 0
_refine_ls_restrained_S_all 1.066
_refine_ls_R_factor_all 0.0302
_refine_ls_R_factor_gt 0.0273
_refine_ls_shift/su_max 0.001
_refine_ls_shift/su_mean 0.000
_refine_ls_structure_factor_coef Fsqd
_refine_ls_weighting_details 'calc w=1/[\s^2^(Fo^2^)+(0.0105P)^2^+1.6077P] where P=(Fo^2^+2Fc^2^)/3'
_refine_ls_weighting_scheme calc
_refine_ls_wR_factor_gt 0.0590
_refine_ls_wR_factor_ref 0.0603
_reflns_number_gt 3833
_reflns_number_total 4019
_reflns_threshold_expression >2sigma(I)
_cod_data_source_file b810575h.txt
_cod_data_source_block texas087
_cod_original_cell_volume 878.96(8)
_cod_original_sg_symbol_Hall -p1
_cod_original_sg_symbol_H-M p-1
_cod_database_code 7004691

loop_
_symmetry_equiv_pos_as_xyz
'x, y, z'
'-x, -y, -z'

loop_
_atom_site_label
_atom_site_type_symbol
_atom_site_fract_x
_atom_site_fract_y
_atom_site_fract_z
_atom_site_U_iso_or_equiv
_atom_site_adp_type
_atom_site_occupancy
_atom_site_symmetry_multiplicity
_atom_site_calc_flag
_atom_site_refinement_flags
_atom_site_disorder_assembly
_atom_site_disorder_group
B1 B 0.6744(5) 0.8305(4) 0.7958(4) 0.0191(7) Uani 1 1 d . . .
N1 N 0.6912(4) 0.8249(4) 0.6697(3) 0.0228(7) Uani 1 1 d . . .
C1 C 0.6989(5) 0.7114(5) 0.6110(4) 0.0284(9) Uani 1 1 d . . .
H1 H 0.6827 0.6228 0.6421 0.053(15) Uiso 1 1 calc R . .
C2 C 0.7292(6) 0.7199(6) 0.5091(4) 0.0370(10) Uani 1 1 d . . .
H2 H 0.7330 0.6381 0.4690 0.067(17) Uiso 1 1 calc R . .
C3 C 0.7535(5) 0.8448(6) 0.4656(4) 0.0396(11) Uani 1 1 d . . .
H3 H 0.7762 0.8516 0.3948 0.052(14) Uiso 1 1 calc R . .
C4 C 0.7461(6) 0.9665(6) 0.5229(5) 0.0448(15) Uani 1 1 d . . .
H4 H 0.7612 1.0546 0.4915 0.040(13) Uiso 1 1 calc R . .
C5 C 0.7156(5) 0.9516(5) 0.6285(4) 0.0299(9) Uani 1 1 d . . .
H5 H 0.7122 1.0320 0.6711 0.034(12) Uiso 1 1 calc R . .
N2 N 0.4752(4) 0.7820(3) 0.7670(3) 0.0222(6) Uani 1 1 d . . .
C6 C 0.3346(5) 0.7272(4) 0.6518(3) 0.0237(8) Uani 1 1 d . . .
H6 H 0.3488 0.7034 0.5805 0.041(12) Uiso 1 1 calc R . .
C7 C 0.1677(5) 0.7048(4) 0.6357(4) 0.0225(8) Uani 1 1 d . . .
H7 H 0.0687 0.6672 0.5538 0.022(10) Uiso 1 1 calc R . .
C8 C 0.1479(5) 0.7380(4) 0.7407(4) 0.0231(7) Uani 1 1 d . . .
H8 H 0.0357 0.7247 0.7318 0.022(9) Uiso 1 1 calc R . .
C9 C 0.2937(5) 0.7908(4) 0.8582(4) 0.0220(8) Uani 1 1 d . . .
H9 H 0.2821 0.8117 0.9314 0.041(13) Uiso 1 1 calc R . .
C10 C 0.4518(5) 0.8122(4) 0.8681(3) 0.0228(7) Uani 1 1 d . . .
H10 H 0.5519 0.8503 0.9495 0.035(12) Uiso 1 1 calc R . .
N3 N 0.7221(4) 0.7143(4) 0.8617(3) 0.0219(7) Uani 1 1 d . . .
C11 C 0.5984(5) 0.5741(4) 0.8644(3) 0.0217(7) Uani 1 1 d . . .
H11 H 0.4717 0.5339 0.8151 0.027(10) Uiso 1 1 calc R . .
C12 C 0.6526(5) 0.4890(4) 0.9372(3) 0.0217(8) Uani 1 1 d . . .
H12 H 0.5646 0.3905 0.9379 0.037(12) Uiso 1 1 calc R . .
C13 C 0.8375(6) 0.5487(5) 1.0094(3) 0.0251(9) Uani 1 1 d . . .
H13 H 0.8779 0.4926 1.0616 0.040(12) Uiso 1 1 calc R . .
C14 C 0.9617(5) 0.6899(4) 1.0045(3) 0.0231(7) Uani 1 1 d . . .
H14 H 1.0890 0.7310 1.0522 0.028(10) Uiso 1 1 calc R . .
C15 C 0.9025(5) 0.7712(4) 0.9312(4) 0.0228(8) Uani 1 1 d . . .
H15 H 0.9893 0.8693 0.9289 0.039(13) Uiso 1 1 calc R . .
Br1 Br 0.18796(5) 0.10274(4) 0.82495(3) 0.01723(8) Uani 1 1 d . . .
Br2 Br 0.76474(4) 0.37514(4) 0.67406(3) 0.02060(8) Uani 1 1 d . . .
O1 O 0.1439(4) 0.3782(3) 0.6959(3) 0.0262(6) Uani 1 1 d . . .
H1AO H 0.1447 0.3094 0.7343 0.026(11) Uiso 1 1 d R . .
H1BO H 0.0494 0.3809 0.6846 0.024(10) Uiso 1 1 d R . .
O2 O 0.4338(3) 0.8720(3) 0.1835(3) 0.0258(6) Uani 1 1 d . . .
H2BO H 0.5297 0.8738 0.1918 0.050(15) Uiso 1 1 d R . .
H2AO H 0.3906 0.8019 0.2180 0.039(13) Uiso 1 1 d R . .
H1B H 0.768(5) 0.951(4) 0.858(3) 0.020(9) Uiso 1 1 d . . .

loop_
_atom_site_aniso_label
_atom_site_aniso_U_11
_atom_site_aniso_U_22
_atom_site_aniso_U_33
_atom_site_aniso_U_23
_atom_site_aniso_U_13
_atom_site_aniso_U_12
B1 0.0191(18) 0.0181(18) 0.0218(18) 0.0067(15) 0.0103(15) 0.0102(15)
N1 0.0221(15) 0.0354(17) 0.0268(16) 0.0205(14) 0.0168(13) 0.0209(14)
C1 0.0183(18) 0.031(2) 0.032(2) 0.0052(17) 0.0059(16) 0.0153(16)
C2 0.028(2) 0.060(3) 0.026(2) 0.008(2) 0.0085(17) 0.028(2)
C3 0.0203(19) 0.066(3) 0.026(2) 0.010(2) 0.0133(17) 0.016(2)
C4 0.020(2) 0.043(3) 0.043(3) 0.035(2) 0.0026(19) 0.0030(19)
C5 0.031(2) 0.0284(19) 0.0261(19) 0.0088(16) 0.0054(16) 0.0184(17)
N2 0.0243(14) 0.0309(16) 0.0252(15) 0.0165(13) 0.0150(13) 0.0206(13)
C6 0.033(2) 0.0288(19) 0.0239(18) 0.0140(15) 0.0174(16) 0.0227(16)
C7 0.0207(18) 0.0154(17) 0.0183(17) 0.0041(14) 0.0000(14) 0.0071(14)
C8 0.0204(18) 0.0185(15) 0.041(2) 0.0157(14) 0.0197(17) 0.0127(14)
C9 0.0279(19) 0.0180(16) 0.0256(19) 0.0102(14) 0.0161(16) 0.0125(15)
C10 0.0208(17) 0.0289(18) 0.0191(16) 0.0152(14) 0.0099(14) 0.0120(15)
N3 0.0204(15) 0.0320(17) 0.0223(15) 0.0157(13) 0.0137(12) 0.0165(13)
C11 0.0168(16) 0.0278(18) 0.0152(15) 0.0039(13) 0.0083(13) 0.0074(14)
C12 0.0272(19) 0.0185(16) 0.0241(18) 0.0067(14) 0.0173(16) 0.0109(14)
C13 0.046(2) 0.0318(19) 0.0186(17) 0.0144(16) 0.0205(17) 0.0302(18)
C14 0.0161(16) 0.0289(18) 0.0201(17) -0.0034(14) 0.0039(13) 0.0132(14)
C15 0.0214(18) 0.0172(16) 0.033(2) 0.0071(15) 0.0195(16) 0.0071(14)
Br1 0.01830(16) 0.01834(14) 0.01795(15) 0.00768(11) 0.00961(13) 0.01044(13)
Br2 0.01748(17) 0.02243(15) 0.01964(16) 0.00792(12) 0.00899(14) 0.00830(14)
O1 0.0289(14) 0.0277(13) 0.0363(16) 0.0191(12) 0.0201(12) 0.0201(12)
O2 0.0232(14) 0.0268(13) 0.0345(15) 0.0182(12) 0.0166(12) 0.0146(11)

loop_
_atom_type_symbol
_atom_type_description
_atom_type_scat_dispersion_real
_atom_type_scat_dispersion_imag
_atom_type_scat_source
C C 0.0033 0.0016 'International Tables Vol C Tables 4.2.6.8 and 6.1.1.4'
H H 0.0000 0.0000 'International Tables Vol C Tables 4.2.6.8 and 6.1.1.4'
B B 0.0013 0.0007 'International Tables Vol C Tables 4.2.6.8 and 6.1.1.4'
N N 0.0061 0.0033 'International Tables Vol C Tables 4.2.6.8 and 6.1.1.4'
O O 0.0106 0.0060 'International Tables Vol C Tables 4.2.6.8 and 6.1.1.4'
Br Br -0.2901 2.4595 'International Tables Vol C Tables 4.2.6.8 and 6.1.1.4'

loop_
_geom_angle_atom_site_label_1
_geom_angle_atom_site_label_2
_geom_angle_atom_site_label_3
_geom_angle
_geom_angle_site_symmetry_1
_geom_angle_site_symmetry_3
_geom_angle_publ_flag
N2 B1 N3 109.1(3) . . ?
N2 B1 N1 110.0(3) . . ?
N3 B1 N1 109.9(3) . . ?
N2 B1 H1B 108(2) . . ?
N3 B1 H1B 110(2) . . ?
N1 B1 H1B 109.1(19) . . ?
C5 N1 C1 120.1(3) . . ?
C5 N1 B1 114.9(3) . . ?
C1 N1 B1 124.7(3) . . ?
N1 C1 C2 122.0(4) . . ?
N1 C1 H1 119.0 . . ?
C2 C1 H1 119.0 . . ?
C3 C2 C1 119.3(5) . . ?
C3 C2 H2 120.4 . . ?
C1 C2 H2 120.4 . . ?
C2 C3 C4 121.2(4) . . ?
C2 C3 H3 119.4 . . ?
C4 C3 H3 119.4 . . ?
C5 C4 C3 116.9(4) . . ?
C5 C4 H4 121.5 . . ?
C3 C4 H4 121.5 . . ?
N1 C5 C4 120.5(4) . . ?
N1 C5 H5 119.7 . . ?
C4 C5 H5 119.7 . . ?
C6 N2 C10 119.1(3) . . ?
C6 N2 B1 125.0(3) . . ?
C10 N2 B1 115.7(3) . . ?
N2 C6 C7 120.6(3) . . ?
N2 C6 H6 119.7 . . ?
C7 C6 H6 119.7 . . ?
C8 C7 C6 119.2(3) . . ?
C8 C7 H7 120.4 . . ?
C6 C7 H7 120.4 . . ?
C9 C8 C7 118.9(3) . . ?
C9 C8 H8 120.5 . . ?
C7 C8 H8 120.5 . . ?
C10 C9 C8 119.4(3) . . ?
C10 C9 H9 120.3 . . ?
C8 C9 H9 120.3 . . ?
C9 C10 N2 122.9(3) . . ?
C9 C10 H10 118.6 . . ?
N2 C10 H10 118.6 . . ?
C15 N3 C11 119.4(3) . . ?
C15 N3 B1 115.2(3) . . ?
C11 N3 B1 124.9(3) . . ?
N3 C11 C12 121.3(3) . . ?
N3 C11 H11 119.4 . . ?
C12 C11 H11 119.4 . . ?
C11 C12 C13 119.1(3) . . ?
C11 C12 H12 120.5 . . ?
C13 C12 H12 120.5 . . ?
C14 C13 C12 119.2(3) . . ?
C14 C13 H13 120.4 . . ?
C12 C13 H13 120.4 . . ?
C15 C14 C13 120.0(3) . . ?
C15 C14 H14 120.0 . . ?
C13 C14 H14 120.0 . . ?
N3 C15 C14 121.0(3) . . ?
N3 C15 H15 119.5 . . ?
C14 C15 H15 119.5 . . ?
H1AO O1 H1BO 107.5 . . ?
H2BO O2 H2AO 102.8 . . ?

loop_
_geom_bond_atom_site_label_1
_geom_bond_atom_site_label_2
_geom_bond_distance
_geom_bond_site_symmetry_2
_geom_bond_publ_flag
B1 N2 1.565(4) . ?
B1 N3 1.577(5) . ?
B1 N1 1.583(5) . ?
B1 H1B 1.10(4) . ?
N1 C5 1.339(5) . ?
N1 C1 1.350(5) . ?
C1 C2 1.357(6) . ?
C1 H1 0.9500 . ?
C2 C3 1.336(7) . ?
C2 H2 0.9500 . ?
C3 C4 1.410(8) . ?
C3 H3 0.9500 . ?
C4 C5 1.404(7) . ?
C4 H4 0.9500 . ?
C5 H5 0.9500 . ?
N2 C6 1.339(5) . ?
N2 C10 1.355(5) . ?
C6 C7 1.393(6) . ?
C6 H6 0.9500 . ?
C7 C8 1.389(6) . ?
C7 H7 0.9500 . ?
C8 C9 1.378(6) . ?
C8 H8 0.9500 . ?
C9 C10 1.340(6) . ?
C9 H9 0.9500 . ?
C10 H10 0.9500 . ?
N3 C15 1.352(5) . ?
N3 C11 1.354(5) . ?
C11 C12 1.373(5) . ?
C11 H11 0.9500 . ?
C12 C13 1.384(6) . ?
C12 H12 0.9500 . ?
C13 C14 1.373(5) . ?
C13 H13 0.9500 . ?
C14 C15 1.366(5) . ?
C14 H14 0.9500 . ?
C15 H15 0.9500 . ?
O1 H1AO 0.8500 . ?
O1 H1BO 0.8500 . ?
O2 H2BO 0.8501 . ?
O2 H2AO 0.8500 . ?

loop_
_geom_torsion_atom_site_label_1
_geom_torsion_atom_site_label_2
_geom_torsion_atom_site_label_3
_geom_torsion_atom_site_label_4
_geom_torsion
_geom_torsion_site_symmetry_1
_geom_torsion_site_symmetry_2
_geom_torsion_site_symmetry_3
_geom_torsion_site_symmetry_4
_geom_torsion_publ_flag
N2 B1 N1 C5 81.5(4) . . . . ?
N3 B1 N1 C5 -158.3(3) . . . . ?
N2 B1 N1 C1 -104.7(4) . . . . ?
N3 B1 N1 C1 15.5(5) . . . . ?
C5 N1 C1 C2 -0.7(6) . . . . ?
B1 N1 C1 C2 -174.2(3) . . . . ?
N1 C1 C2 C3 0.5(6) . . . . ?
C1 C2 C3 C4 -0.8(6) . . . . ?
C2 C3 C4 C5 1.1(6) . . . . ?
C1 N1 C5 C4 1.1(6) . . . . ?
B1 N1 C5 C4 175.2(3) . . . . ?
C3 C4 C5 N1 -1.3(6) . . . . ?
N3 B1 N2 C6 -114.0(4) . . . . ?
N1 B1 N2 C6 6.7(4) . . . . ?
N3 B1 N2 C10 72.1(4) . . . . ?
N1 B1 N2 C10 -167.2(3) . . . . ?
C10 N2 C6 C7 1.4(5) . . . . ?
B1 N2 C6 C7 -172.3(3) . . . . ?
N2 C6 C7 C8 -0.8(5) . . . . ?
C6 C7 C8 C9 -0.7(6) . . . . ?
C7 C8 C9 C10 1.6(6) . . . . ?
C8 C9 C10 N2 -1.1(6) . . . . ?
C6 N2 C10 C9 -0.5(5) . . . . ?
B1 N2 C10 C9 173.8(3) . . . . ?
N2 B1 N3 C15 -157.2(3) . . . . ?
N1 B1 N3 C15 82.1(4) . . . . ?
N2 B1 N3 C11 15.2(5) . . . . ?
N1 B1 N3 C11 -105.6(4) . . . . ?
C15 N3 C11 C12 0.5(5) . . . . ?
B1 N3 C11 C12 -171.5(3) . . . . ?
N3 C11 C12 C13 0.3(6) . . . . ?
C11 C12 C13 C14 -1.3(6) . . . . ?
C12 C13 C14 C15 1.4(6) . . . . ?
C11 N3 C15 C14 -0.3(6) . . . . ?
B1 N3 C15 C14 172.4(3) . . . . ?
C13 C14 C15 N3 -0.6(6) . . . . ?
